data_7225233
loop_
_publ_author_name
'Shen, Jinhai'
'Yang, Xifa'
'Wang, Fuyuan'
'Wang, Yue'
'Cheng, Guolin'
'Cui, Xiuling'

_publ_section_title
;
 Base-Mediated Regiospecific Cascade Synthesis of N-(2-Pyridyl)pyrroles
 from N-Propargylic \b-Enaminones
;
_journal_name_full 'RSC Adv.'
_journal_paper_doi 10.1039/C6RA08987A
_journal_year 2016
_chemical_formula_moiety 'C36 H28 N2 O'
_chemical_formula_sum 'C36 H28 N2 O'
_chemical_formula_weight 504.60
_chemical_name_systematic
;
 ? 
;
_space_group_crystal_system triclinic
_space_group_IT_number 2
_space_group_name_Hall '-P 1'
_space_group_name_H-M_alt 'P -1'
_symmetry_space_group_name_Hall '-P 1'
_symmetry_space_group_name_H-M 'P -1'
_atom_sites_solution_hydrogens geom
_atom_sites_solution_primary direct
_atom_sites_solution_secondary difmap
_audit_creation_date 2013-07-09
_audit_creation_method
;
  Olex2 1.2
  (compiled Apr 23 2013 17:54:37, GUI svn.r4466)
;
_audit_update_record
;
2014-04-01 deposited with the CCDC.
2016-05-12 downloaded from the CCDC.
;
_cell_angle_alpha 104.808(8)
_cell_angle_beta 91.834(7)
_cell_angle_gamma 113.724(9)
_cell_formula_units_Z 2
_cell_length_a 9.4141(9)
_cell_length_b 11.6808(12)
_cell_length_c 14.2260(11)
_cell_measurement_reflns_used 3012
_cell_measurement_temperature 291(2)
_cell_measurement_theta_max 72.4883
_cell_measurement_theta_min 3.2493
_cell_volume 1368.4(3)
_computing_cell_refinement
;
CrysAlisPro, Agilent Technologies,
Version 1.171.36.21 (release 14-08-2012 CrysAlis171 .NET)
(compiled Sep 14 2012,17:21:16)
;
_computing_data_collection
;
CrysAlisPro, Agilent Technologies,
Version 1.171.36.21 (release 14-08-2012 CrysAlis171 .NET)
(compiled Sep 14 2012,17:21:16)
;
_computing_data_reduction
;
CrysAlisPro, Agilent Technologies,
Version 1.171.36.21 (release 14-08-2012 CrysAlis171 .NET)
(compiled Sep 14 2012,17:21:16)
;
_computing_molecular_graphics
;
O. V. Dolomanov, L. J. Bourhis, R. J. Gildea, J. A. K. Howard and H. Puschmann,
OLEX2: a complete structure solution, refinement and analysis program.
J. Appl. Cryst. (2009). 42, 339-341.
;
_computing_publication_material
;
O. V. Dolomanov, L. J. Bourhis, R. J. Gildea, J. A. K. Howard and H. Puschmann,
OLEX2: a complete structure solution, refinement and analysis program.
J. Appl. Cryst. (2009). 42, 339-341.
;
_computing_structure_refinement
;
SHELXL, G.M. Sheldrick, Acta Cryst.
(2008). A64, 112-122
;
_computing_structure_solution
;
SHELXS, G.M. Sheldrick, Acta Cryst.
(2008). A64, 112-122
;
_diffrn_ambient_temperature 291.15
_diffrn_detector_area_resol_mean 16.2312
_diffrn_measured_fraction_theta_full 0.999
_diffrn_measured_fraction_theta_max 0.999
_diffrn_measurement_details
;
  1 omega   -1.00   25.00   1.0000    1.0000
omega____ theta____ kappa____ phi______ frames
    -        0.0000  -99.0000  -60.0000 26

  2 omega  -47.00   23.00   1.0000    2.0000
omega____ theta____ kappa____ phi______ frames
    -      -42.5000   45.0000  -60.0000 70

  3 omega -105.00  -34.00   1.0000    2.0000
omega____ theta____ kappa____ phi______ frames
    -      -42.5000  178.0000  -60.0000 71

  4 omega  -90.00  -34.00   1.0000    2.0000
omega____ theta____ kappa____ phi______ frames
    -      -42.5000  125.0000   90.0000 56

  5 omega -100.00  -13.00   1.0000    2.0000
omega____ theta____ kappa____ phi______ frames
    -      -42.5000  -77.0000 -180.0000 87

  6 omega  -17.00   26.00   1.0000    2.0000
omega____ theta____ kappa____ phi______ frames
    -      -42.5000   37.0000 -120.0000 43

  7 omega  -90.00   15.00   1.0000    2.0000
omega____ theta____ kappa____ phi______ frames
    -      -42.5000  111.0000  -60.0000 105

  8 omega  -45.00   25.00   1.0000    2.0000
omega____ theta____ kappa____ phi______ frames
    -      -42.5000   30.0000  150.0000 70

  9 omega   11.00   38.00   1.0000    2.0000
omega____ theta____ kappa____ phi______ frames
    -       56.0000  -19.0000    0.0000 27

 10 omega   45.00   98.00   1.0000    6.0000
omega____ theta____ kappa____ phi______ frames
    -      112.0000  -45.0000  -90.0000 53

 11 omega   51.00   94.00   1.0000    6.0000
omega____ theta____ kappa____ phi______ frames
    -      112.0000  -45.0000  -30.0000 43

 12 omega   90.00  174.00   1.0000    6.0000
omega____ theta____ kappa____ phi______ frames
    -      112.0000   45.0000   30.0000 84

 13 omega   52.00   92.00   1.0000    6.0000
omega____ theta____ kappa____ phi______ frames
    -      112.0000  -94.0000   30.0000 40

 14 omega   47.00  105.00   1.0000    6.0000
omega____ theta____ kappa____ phi______ frames
    -      112.0000  -94.0000   90.0000 58

 15 omega   48.00   74.00   1.0000    6.0000
omega____ theta____ kappa____ phi______ frames
    -      112.0000  -61.0000  120.0000 26

 16 omega   43.00   96.00   1.0000    6.0000
omega____ theta____ kappa____ phi______ frames
    -      112.0000  -45.0000   60.0000 53

 17 omega   58.00  146.00   1.0000    6.0000
omega____ theta____ kappa____ phi______ frames
    -      112.0000  178.0000  -90.0000 88

 18 omega   49.00   88.00   1.0000    6.0000
omega____ theta____ kappa____ phi______ frames
    -      112.0000  -30.0000  120.0000 39

 19 omega   43.00   87.00   1.0000    6.0000
omega____ theta____ kappa____ phi______ frames
    -      112.0000  -45.0000 -180.0000 44

 20 omega   47.00   86.00   1.0000    6.0000
omega____ theta____ kappa____ phi______ frames
    -      112.0000  -30.0000    0.0000 39

 21 omega   39.00   85.00   1.0000    6.0000
omega____ theta____ kappa____ phi______ frames
    -      112.0000  -30.0000 -150.0000 46

 22 omega   44.00  100.00   1.0000    6.0000
omega____ theta____ kappa____ phi______ frames
    -      112.0000  -94.0000  -60.0000 56

 23 omega   41.00  105.00   1.0000    6.0000
omega____ theta____ kappa____ phi______ frames
    -      112.0000  -94.0000 -150.0000 64

 24 omega   39.00   65.00   1.0000    6.0000
omega____ theta____ kappa____ phi______ frames
    -      112.0000  -30.0000 -120.0000 26

 25 omega   66.00  171.00   1.0000    6.0000
omega____ theta____ kappa____ phi______ frames
    -      112.0000   15.0000  150.0000 105

 26 omega   90.00  116.00   1.0000    6.0000
omega____ theta____ kappa____ phi______ frames
    -      112.0000 -111.0000  -30.0000 26

 27 omega  -72.00   26.00   1.0000    1.0000
omega____ theta____ kappa____ phi______ frames
    -        0.0000  -37.0000 -120.0000 98

 28 omega -111.00  -21.00   1.0000    2.0000
omega____ theta____ kappa____ phi______ frames
    -      -42.5000  -61.0000   60.0000 90

 29 omega -111.00  -21.00   1.0000    2.0000
omega____ theta____ kappa____ phi______ frames
    -      -42.5000  -61.0000 -120.0000 90

 30 omega   26.00  126.00   1.0000    2.0000
omega____ theta____ kappa____ phi______ frames
    -       56.0000   77.0000  -30.0000 100
;
_diffrn_measurement_device_type 'Xcalibur, Eos, Gemini'
_diffrn_measurement_method '\w scans'
_diffrn_orient_matrix_UB_11 0.0508663000
_diffrn_orient_matrix_UB_12 0.1475630000
_diffrn_orient_matrix_UB_13 0.0169375000
_diffrn_orient_matrix_UB_21 -0.1731482000
_diffrn_orient_matrix_UB_22 -0.0247149000
_diffrn_orient_matrix_UB_23 -0.0205066000
_diffrn_orient_matrix_UB_31 -0.0116689000
_diffrn_orient_matrix_UB_32 0.0182418000
_diffrn_orient_matrix_UB_33 0.1101956000
_diffrn_radiation_monochromator graphite
_diffrn_radiation_type 'Cu K\a'
_diffrn_radiation_wavelength 1.5418
_diffrn_reflns_av_R_equivalents 0.0287
_diffrn_reflns_av_unetI/netI 0.0380
_diffrn_reflns_limit_h_max 11
_diffrn_reflns_limit_h_min -11
_diffrn_reflns_limit_k_max 12
_diffrn_reflns_limit_k_min -13
_diffrn_reflns_limit_l_max 16
_diffrn_reflns_limit_l_min -12
_diffrn_reflns_number 9859
_diffrn_reflns_theta_full 67.07
_diffrn_reflns_theta_max 67.07
_diffrn_reflns_theta_min 3.25
_diffrn_source 'Enhance (Cu) X-ray Source'
_exptl_absorpt_coefficient_mu 0.571
_exptl_absorpt_correction_T_max 1.00000
_exptl_absorpt_correction_T_min 0.74567
_exptl_absorpt_correction_type multi-scan
_exptl_absorpt_process_details
;
CrysAlisPro, Agilent Technologies,
Version 1.171.36.21 (release 14-08-2012 CrysAlis171 .NET)
(compiled Sep 14 2012,17:21:16)
Empirical absorption correction using spherical harmonics,
 implemented in SCALE3 ABSPACK scaling algorithm.
;
_exptl_crystal_density_diffrn 1.225
_exptl_crystal_density_method 'not measured'
_exptl_crystal_F_000 532
_exptl_crystal_size_max 0.22
_exptl_crystal_size_mid 0.2
_exptl_crystal_size_min 0.18
_refine_diff_density_max 0.214
_refine_diff_density_min -0.200
_refine_diff_density_rms 0.041
_refine_ls_extinction_method none
_refine_ls_goodness_of_fit_ref 1.044
_refine_ls_hydrogen_treatment mixed
_refine_ls_matrix_type full
_refine_ls_number_parameters 354
_refine_ls_number_reflns 4861
_refine_ls_number_restraints 0
_refine_ls_restrained_S_all 1.044
_refine_ls_R_factor_all 0.0691
_refine_ls_R_factor_gt 0.0518
_refine_ls_shift/su_max 0.000
_refine_ls_shift/su_mean 0.000
_refine_ls_structure_factor_coef Fsqd
_refine_ls_weighting_details 'calc w=1/[\s^2^(Fo^2^)+(0.0805P)^2^+0.0614P] where P=(Fo^2^+2Fc^2^)/3'
_refine_ls_weighting_scheme calc
_refine_ls_wR_factor_gt 0.1379
_refine_ls_wR_factor_ref 0.1545
_reflns_number_gt 3649
_reflns_number_total 4861
_reflns_threshold_expression >2sigma(I)
_cod_data_source_file c6ra08987a2.cif
_cod_data_source_block 201307114
_cod_original_cell_volume 1368.4(2)
_cod_database_code 7225233
_chemical_oxdiff_formula C20H20N4O4
_reflns_odcompleteness_completeness 99.92
_reflns_odcompleteness_iscentric 1
_reflns_odcompleteness_theta 66.97
_olex2_refinement_description
;
1. Fixed Uiso
 At 1.2 times of:
  All C(H) groups
 At 1.5 times of:
  All C(H,H,H) groups
2.a Aromatic/amide H refined with riding coordinates:
 C1(H1), C8(H8), C9(H9), C10(H10), C11(H11), C12(H12), C14(H14), C15(H15),
 C16(H16), C17(H17), C18(H18), C22(H22), C26(H26), C27(H27), C28(H28), C29(H29),
  C30(H30), C32(H32), C33(H33), C34(H34), C35(H35), C36(H36)
2.b Idealised Me refined as rotating group:
 C5(H5A,H5B,H5C), C24(H24A,H24B,H24C)
;

loop_
_space_group_symop_id
_space_group_symop_operation_xyz
1 'x, y, z'
2 '-x, -y, -z'

loop_
_atom_site_label
_atom_site_type_symbol
_atom_site_fract_x
_atom_site_fract_y
_atom_site_fract_z
_atom_site_U_iso_or_equiv
_atom_site_adp_type
_atom_site_occupancy
_atom_site_symmetry_multiplicity
_atom_site_calc_flag
_atom_site_refinement_flags
O1 O -0.02494(17) -0.34817(16) 0.43868(11) 0.0674(4) Uani 1 1 d .
N1 N 0.16180(18) -0.09753(16) 0.23605(11) 0.0484(4) Uani 1 1 d .
N2 N 0.33912(18) 0.05885(16) 0.17195(11) 0.0471(4) Uani 1 1 d .
C1 C 0.0406(2) -0.0774(2) 0.27808(15) 0.0538(5) Uani 1 1 d .
H1 H -0.0056 -0.0262 0.2626 0.065 Uiso 1 1 calc R
C2 C -0.0005(2) -0.1439(2) 0.34550(14) 0.0511(5) Uani 1 1 d .
C3 C 0.1016(2) -0.20695(19) 0.34687(13) 0.0466(4) Uani 1 1 d .
C4 C 0.2004(2) -0.17711(18) 0.27719(13) 0.0456(4) Uani 1 1 d .
C5 C -0.1273(3) -0.1468(3) 0.40828(17) 0.0691(6) Uani 1 1 d .
H5A H -0.2143 -0.2316 0.3865 0.104 Uiso 1 1 calc R
H5B H -0.1617 -0.0815 0.4026 0.104 Uiso 1 1 calc R
H5C H -0.0865 -0.1292 0.4757 0.104 Uiso 1 1 calc R
C6 C 0.0989(2) -0.28602(19) 0.41261(13) 0.0500(5) Uani 1 1 d .
C7 C 0.2470(2) -0.28794(19) 0.45232(13) 0.0490(4) Uani 1 1 d .
C8 C 0.2384(3) -0.4004(2) 0.47266(17) 0.0654(6) Uani 1 1 d .
H8 H 0.1426 -0.4732 0.4603 0.078 Uiso 1 1 calc R
C9 C 0.3727(4) -0.4037(3) 0.5113(2) 0.0791(7) Uani 1 1 d .
H9 H 0.3676 -0.4801 0.5228 0.095 Uiso 1 1 calc R
C10 C 0.5137(3) -0.2952(3) 0.5327(2) 0.0790(7) Uani 1 1 d .
H10 H 0.6034 -0.2983 0.5589 0.095 Uiso 1 1 calc R
C11 C 0.5228(3) -0.1818(3) 0.51585(18) 0.0681(6) Uani 1 1 d .
H11 H 0.6177 -0.1074 0.5324 0.082 Uiso 1 1 calc R
C12 C 0.3901(2) -0.1791(2) 0.47405(15) 0.0562(5) Uani 1 1 d .
H12 H 0.3968 -0.1036 0.4604 0.067 Uiso 1 1 calc R
C13 C 0.3192(2) -0.2245(2) 0.24336(14) 0.0502(5) Uani 1 1 d .
C14 C 0.2817(3) -0.3570(2) 0.21649(17) 0.0660(6) Uani 1 1 d .
H14 H 0.1799 -0.4168 0.2160 0.079 Uiso 1 1 calc R
C15 C 0.3959(4) -0.4010(3) 0.1903(2) 0.0895(9) Uani 1 1 d .
H15 H 0.3705 -0.4900 0.1726 0.107 Uiso 1 1 calc R
C16 C 0.5459(4) -0.3135(4) 0.1904(2) 0.0932(10) Uani 1 1 d .
H16 H 0.6219 -0.3435 0.1730 0.112 Uiso 1 1 calc R
C17 C 0.5842(3) -0.1827(4) 0.2158(2) 0.0817(8) Uani 1 1 d .
H17 H 0.6861 -0.1239 0.2152 0.098 Uiso 1 1 calc R
C18 C 0.4718(2) -0.1371(3) 0.24262(16) 0.0606(6) Uani 1 1 d .
H18 H 0.4986 -0.0478 0.2601 0.073 Uiso 1 1 calc R
C19 C 0.2151(2) -0.05518(19) 0.15161(14) 0.0459(4) Uani 1 1 d .
C20 C 0.1291(2) -0.1315(2) 0.05867(14) 0.0484(4) Uani 1 1 d .
C21 C 0.1778(2) -0.07897(19) -0.01961(14) 0.0453(4) Uani 1 1 d .
C22 C 0.3079(2) 0.0407(2) 0.00158(14) 0.0489(4) Uani 1 1 d .
H22 H 0.3426 0.0768 -0.0492 0.059 Uiso 1 1 calc R
C23 C 0.3874(2) 0.10788(19) 0.09686(14) 0.0461(4) Uani 1 1 d .
C24 C -0.0032(3) -0.2638(2) 0.04534(17) 0.0702(6) Uani 1 1 d .
H24A H -0.0982 -0.2542 0.0571 0.105 Uiso 1 1 calc R
H24B H 0.0211 -0.3036 0.0910 0.105 Uiso 1 1 calc R
H24C H -0.0170 -0.3181 -0.0206 0.105 Uiso 1 1 calc R
C25 C 0.0966(2) -0.14438(19) -0.12285(14) 0.0476(4) Uani 1 1 d .
C26 C -0.0653(2) -0.1935(2) -0.14722(16) 0.0586(5) Uani 1 1 d .
H26 H -0.1264 -0.1882 -0.0976 0.070 Uiso 1 1 calc R
C27 C -0.1363(3) -0.2498(2) -0.24388(18) 0.0692(6) Uani 1 1 d .
H27 H -0.2448 -0.2826 -0.2588 0.083 Uiso 1 1 calc R
C28 C -0.0484(3) -0.2582(2) -0.31859(17) 0.0691(6) Uani 1 1 d .
H28 H -0.0969 -0.2965 -0.3838 0.083 Uiso 1 1 calc R
C29 C 0.1122(3) -0.2092(3) -0.29589(17) 0.0744(7) Uani 1 1 d .
H29 H 0.1726 -0.2144 -0.3459 0.089 Uiso 1 1 calc R
C30 C 0.1835(3) -0.1525(2) -0.19907(16) 0.0610(5) Uani 1 1 d .
H30 H 0.2921 -0.1189 -0.1847 0.073 Uiso 1 1 calc R
C31 C 0.5243(2) 0.2381(2) 0.12195(14) 0.0489(4) Uani 1 1 d .
C32 C 0.6048(3) 0.2868(2) 0.05064(17) 0.0654(6) Uani 1 1 d .
H32 H 0.5729 0.2376 -0.0152 0.078 Uiso 1 1 calc R
C33 C 0.7321(3) 0.4080(3) 0.07651(19) 0.0778(7) Uani 1 1 d .
H33 H 0.7842 0.4400 0.0279 0.093 Uiso 1 1 calc R
C34 C 0.7821(3) 0.4814(2) 0.1732(2) 0.0744(7) Uani 1 1 d .
H34 H 0.8678 0.5627 0.1901 0.089 Uiso 1 1 calc R
C35 C 0.7049(3) 0.4341(2) 0.24476(18) 0.0718(7) Uani 1 1 d .
H35 H 0.7386 0.4832 0.3105 0.086 Uiso 1 1 calc R
C36 C 0.5773(3) 0.3138(2) 0.21918(16) 0.0625(6) Uani 1 1 d .
H36 H 0.5257 0.2828 0.2683 0.075 Uiso 1 1 calc R

loop_
_atom_site_aniso_label
_atom_site_aniso_U_11
_atom_site_aniso_U_22
_atom_site_aniso_U_33
_atom_site_aniso_U_23
_atom_site_aniso_U_13
_atom_site_aniso_U_12
O1 0.0538(8) 0.0739(10) 0.0644(9) 0.0386(8) 0.0131(7) 0.0060(7)
N1 0.0450(8) 0.0570(9) 0.0461(8) 0.0247(7) 0.0095(6) 0.0187(7)
N2 0.0430(8) 0.0546(9) 0.0433(8) 0.0208(7) 0.0061(6) 0.0165(7)
C1 0.0482(10) 0.0669(13) 0.0537(11) 0.0247(10) 0.0126(8) 0.0271(10)
C2 0.0413(10) 0.0604(12) 0.0463(10) 0.0182(9) 0.0098(8) 0.0147(9)
C3 0.0394(9) 0.0514(11) 0.0400(9) 0.0171(8) 0.0034(7) 0.0082(8)
C4 0.0410(9) 0.0487(10) 0.0412(9) 0.0192(8) 0.0035(7) 0.0096(8)
C5 0.0593(13) 0.0922(18) 0.0604(13) 0.0301(12) 0.0239(10) 0.0310(12)
C6 0.0509(11) 0.0477(10) 0.0384(9) 0.0152(8) 0.0059(8) 0.0066(8)
C7 0.0583(11) 0.0488(10) 0.0373(9) 0.0185(8) 0.0101(8) 0.0163(9)
C8 0.0796(15) 0.0570(13) 0.0642(13) 0.0263(11) 0.0203(11) 0.0279(11)
C9 0.103(2) 0.0820(18) 0.0826(17) 0.0452(15) 0.0287(15) 0.0554(17)
C10 0.0825(17) 0.109(2) 0.0730(16) 0.0425(15) 0.0177(13) 0.0584(17)
C11 0.0578(13) 0.0811(16) 0.0655(14) 0.0250(12) 0.0025(10) 0.0282(12)
C12 0.0576(12) 0.0555(12) 0.0535(11) 0.0223(9) 0.0014(9) 0.0188(9)
C13 0.0488(10) 0.0660(13) 0.0416(9) 0.0264(9) 0.0097(8) 0.0237(9)
C14 0.0704(14) 0.0726(15) 0.0624(13) 0.0265(11) 0.0152(11) 0.0332(12)
C15 0.113(2) 0.101(2) 0.0881(19) 0.0394(17) 0.0331(17) 0.070(2)
C16 0.095(2) 0.147(3) 0.093(2) 0.065(2) 0.0406(17) 0.085(2)
C17 0.0590(14) 0.136(3) 0.0826(17) 0.0669(18) 0.0269(12) 0.0519(16)
C18 0.0492(11) 0.0866(16) 0.0572(12) 0.0399(11) 0.0127(9) 0.0283(11)
C19 0.0419(9) 0.0542(11) 0.0473(10) 0.0245(8) 0.0103(7) 0.0198(8)
C20 0.0439(10) 0.0521(11) 0.0479(10) 0.0195(8) 0.0074(8) 0.0161(8)
C21 0.0446(9) 0.0498(10) 0.0440(9) 0.0183(8) 0.0078(7) 0.0196(8)
C22 0.0476(10) 0.0547(11) 0.0446(10) 0.0229(9) 0.0103(8) 0.0167(9)
C23 0.0412(9) 0.0529(11) 0.0453(10) 0.0220(8) 0.0081(7) 0.0163(8)
C24 0.0691(14) 0.0632(14) 0.0594(13) 0.0280(11) 0.0041(11) 0.0039(11)
C25 0.0476(10) 0.0468(10) 0.0472(10) 0.0172(8) 0.0050(8) 0.0169(8)
C26 0.0509(11) 0.0674(13) 0.0537(11) 0.0182(10) 0.0050(9) 0.0213(10)
C27 0.0587(13) 0.0720(15) 0.0654(14) 0.0182(12) -0.0071(10) 0.0187(11)
C28 0.0867(17) 0.0633(14) 0.0476(12) 0.0069(10) -0.0084(11) 0.0294(12)
C29 0.0905(18) 0.0936(19) 0.0473(12) 0.0171(12) 0.0163(11) 0.0490(16)
C30 0.0570(12) 0.0779(15) 0.0506(11) 0.0206(10) 0.0113(9) 0.0301(11)
C31 0.0415(9) 0.0535(11) 0.0501(10) 0.0217(9) 0.0050(8) 0.0149(8)
C32 0.0606(13) 0.0653(14) 0.0543(12) 0.0237(11) 0.0054(10) 0.0077(11)
C33 0.0656(14) 0.0746(16) 0.0720(15) 0.0350(13) 0.0124(12) 0.0006(12)
C34 0.0559(13) 0.0609(14) 0.0828(17) 0.0249(13) 0.0003(11) -0.0001(11)
C35 0.0623(14) 0.0662(15) 0.0610(14) 0.0120(11) -0.0031(11) 0.0069(11)
C36 0.0557(12) 0.0668(14) 0.0500(11) 0.0179(10) 0.0063(9) 0.0110(10)

loop_
_atom_type_symbol
_atom_type_description
_atom_type_scat_dispersion_real
_atom_type_scat_dispersion_imag
_atom_type_scat_source
C C 0.0181 0.0091 'International Tables Vol C Tables 4.2.6.8 and 6.1.1.4'
H H 0.0000 0.0000 'International Tables Vol C Tables 4.2.6.8 and 6.1.1.4'
N N 0.0311 0.0180 'International Tables Vol C Tables 4.2.6.8 and 6.1.1.4'
O O 0.0492 0.0322 'International Tables Vol C Tables 4.2.6.8 and 6.1.1.4'

loop_
_geom_angle_atom_site_label_1
_geom_angle_atom_site_label_2
_geom_angle_atom_site_label_3
_geom_angle
C1 N1 C19 121.89(15)
C4 N1 C1 109.27(16)
C4 N1 C19 128.14(16)
C19 N2 C23 117.75(16)
N1 C1 H1 125.4
C2 C1 N1 109.21(18)
C2 C1 H1 125.4
C1 C2 C3 106.82(17)
C1 C2 C5 125.9(2)
C3 C2 C5 127.24(19)
C2 C3 C6 124.07(17)
C4 C3 C2 107.54(17)
C4 C3 C6 128.38(18)
N1 C4 C3 107.15(17)
N1 C4 C13 122.66(16)
C3 C4 C13 130.06(17)
C2 C5 H5A 109.5
C2 C5 H5B 109.5
C2 C5 H5C 109.5
H5A C5 H5B 109.5
H5A C5 H5C 109.5
H5B C5 H5C 109.5
O1 C6 C3 120.10(19)
O1 C6 C7 118.98(18)
C3 C6 C7 120.87(16)
C8 C7 C6 118.61(19)
C12 C7 C6 122.10(18)
C12 C7 C8 119.2(2)
C7 C8 H8 120.1
C9 C8 C7 119.8(2)
C9 C8 H8 120.1
C8 C9 H9 119.8
C10 C9 C8 120.5(2)
C10 C9 H9 119.8
C9 C10 H10 119.8
C9 C10 C11 120.3(2)
C11 C10 H10 119.8
C10 C11 H11 120.2
C10 C11 C12 119.5(2)
C12 C11 H11 120.2
C7 C12 H12 119.7
C11 C12 C7 120.7(2)
C11 C12 H12 119.7
C14 C13 C4 120.19(19)
C14 C13 C18 118.9(2)
C18 C13 C4 120.8(2)
C13 C14 H14 119.9
C13 C14 C15 120.2(3)
C15 C14 H14 119.9
C14 C15 H15 119.9
C16 C15 C14 120.2(3)
C16 C15 H15 119.9
C15 C16 H16 119.8
C17 C16 C15 120.3(3)
C17 C16 H16 119.8
C16 C17 H17 119.9
C16 C17 C18 120.2(3)
C18 C17 H17 119.9
C13 C18 H18 119.9
C17 C18 C13 120.2(3)
C17 C18 H18 119.9
N2 C19 N1 115.05(17)
N2 C19 C20 126.18(17)
C20 C19 N1 118.67(17)
C19 C20 C21 116.03(17)
C19 C20 C24 120.46(17)
C21 C20 C24 123.46(18)
C20 C21 C25 123.43(17)
C22 C21 C20 117.86(17)
C22 C21 C25 118.71(16)
C21 C22 H22 119.2
C21 C22 C23 121.51(17)
C23 C22 H22 119.2
N2 C23 C22 120.64(17)
N2 C23 C31 116.77(17)
C22 C23 C31 122.54(16)
C20 C24 H24A 109.5
C20 C24 H24B 109.5
C20 C24 H24C 109.5
H24A C24 H24B 109.5
H24A C24 H24C 109.5
H24B C24 H24C 109.5
C26 C25 C21 122.29(18)
C30 C25 C21 119.91(18)
C30 C25 C26 117.73(19)
C25 C26 H26 119.6
C27 C26 C25 120.8(2)
C27 C26 H26 119.6
C26 C27 H27 119.7
C28 C27 C26 120.7(2)
C28 C27 H27 119.7
C27 C28 H28 120.3
C27 C28 C29 119.3(2)
C29 C28 H28 120.3
C28 C29 H29 120.0
C28 C29 C30 120.1(2)
C30 C29 H29 120.0
C25 C30 H30 119.3
C29 C30 C25 121.4(2)
C29 C30 H30 119.3
C32 C31 C23 122.08(19)
C36 C31 C23 120.15(17)
C36 C31 C32 117.76(19)
C31 C32 H32 119.7
C33 C32 C31 120.6(2)
C33 C32 H32 119.7
C32 C33 H33 119.7
C34 C33 C32 120.6(2)
C34 C33 H33 119.7
C33 C34 H34 120.2
C33 C34 C35 119.6(2)
C35 C34 H34 120.2
C34 C35 H35 120.0
C34 C35 C36 120.0(2)
C36 C35 H35 120.0
C31 C36 H36 119.3
C35 C36 C31 121.5(2)
C35 C36 H36 119.3

loop_
_geom_bond_atom_site_label_1
_geom_bond_atom_site_label_2
_geom_bond_distance
O1 C6 1.228(2)
N1 C1 1.379(2)
N1 C4 1.369(2)
N1 C19 1.443(2)
N2 C19 1.323(2)
N2 C23 1.345(2)
C1 H1 0.9300
C1 C2 1.355(3)
C2 C3 1.429(3)
C2 C5 1.508(3)
C3 C4 1.394(3)
C3 C6 1.467(3)
C4 C13 1.478(3)
C5 H5A 0.9600
C5 H5B 0.9600
C5 H5C 0.9600
C6 C7 1.499(3)
C7 C8 1.387(3)
C7 C12 1.385(3)
C8 H8 0.9300
C8 C9 1.382(4)
C9 H9 0.9300
C9 C10 1.372(4)
C10 H10 0.9300
C10 C11 1.375(4)
C11 H11 0.9300
C11 C12 1.382(3)
C12 H12 0.9300
C13 C14 1.384(3)
C13 C18 1.391(3)
C14 H14 0.9300
C14 C15 1.389(3)
C15 H15 0.9300
C15 C16 1.369(4)
C16 H16 0.9300
C16 C17 1.365(5)
C17 H17 0.9300
C17 C18 1.388(3)
C18 H18 0.9300
C19 C20 1.395(3)
C20 C21 1.408(3)
C20 C24 1.504(3)
C21 C22 1.389(3)
C21 C25 1.487(3)
C22 H22 0.9300
C22 C23 1.390(3)
C23 C31 1.489(3)
C24 H24A 0.9600
C24 H24B 0.9600
C24 H24C 0.9600
C25 C26 1.391(3)
C25 C30 1.385(3)
C26 H26 0.9300
C26 C27 1.377(3)
C27 H27 0.9300
C27 C28 1.376(4)
C28 H28 0.9300
C28 C29 1.376(4)
C29 H29 0.9300
C29 C30 1.380(3)
C30 H30 0.9300
C31 C32 1.387(3)
C31 C36 1.386(3)
C32 H32 0.9300
C32 C33 1.384(3)
C33 H33 0.9300
C33 C34 1.370(4)
C34 H34 0.9300
C34 C35 1.372(3)
C35 H35 0.9300
C35 C36 1.379(3)
C36 H36 0.9300

loop_
_geom_torsion_atom_site_label_1
_geom_torsion_atom_site_label_2
_geom_torsion_atom_site_label_3
_geom_torsion_atom_site_label_4
_geom_torsion
O1 C6 C7 C8 32.7(3)
O1 C6 C7 C12 -143.8(2)
N1 C1 C2 C3 1.0(2)
N1 C1 C2 C5 179.5(2)
N1 C4 C13 C14 -126.4(2)
N1 C4 C13 C18 56.8(3)
N1 C19 C20 C21 174.07(17)
N1 C19 C20 C24 -8.1(3)
N2 C19 C20 C21 -1.9(3)
N2 C19 C20 C24 175.9(2)
N2 C23 C31 C32 166.6(2)
N2 C23 C31 C36 -12.1(3)
C1 N1 C4 C3 -0.3(2)
C1 N1 C4 C13 175.83(18)
C1 N1 C19 N2 96.9(2)
C1 N1 C19 C20 -79.5(2)
C1 C2 C3 C4 -1.2(2)
C1 C2 C3 C6 178.03(18)
C2 C3 C4 N1 0.9(2)
C2 C3 C4 C13 -174.85(18)
C2 C3 C6 O1 31.4(3)
C2 C3 C6 C7 -146.02(19)
C3 C4 C13 C14 48.7(3)
C3 C4 C13 C18 -128.1(2)
C3 C6 C7 C8 -149.9(2)
C3 C6 C7 C12 33.6(3)
C4 N1 C1 C2 -0.5(2)
C4 N1 C19 N2 -93.7(2)
C4 N1 C19 C20 89.8(2)
C4 C3 C6 O1 -149.6(2)
C4 C3 C6 C7 33.0(3)
C4 C13 C14 C15 -176.2(2)
C4 C13 C18 C17 176.45(19)
C5 C2 C3 C4 -179.7(2)
C5 C2 C3 C6 -0.5(3)
C6 C3 C4 N1 -178.26(18)
C6 C3 C4 C13 6.0(3)
C6 C7 C8 C9 -178.6(2)
C6 C7 C12 C11 176.26(19)
C7 C8 C9 C10 2.2(4)
C8 C7 C12 C11 -0.3(3)
C8 C9 C10 C11 -0.2(4)
C9 C10 C11 C12 -2.1(4)
C10 C11 C12 C7 2.3(4)
C12 C7 C8 C9 -2.0(3)
C13 C14 C15 C16 -0.3(4)
C14 C13 C18 C17 -0.4(3)
C14 C15 C16 C17 -0.3(5)
C15 C16 C17 C18 0.5(4)
C16 C17 C18 C13 -0.2(4)
C18 C13 C14 C15 0.6(3)
C19 N1 C1 C2 170.65(18)
C19 N1 C4 C3 -170.68(18)
C19 N1 C4 C13 5.4(3)
C19 N2 C23 C22 0.6(3)
C19 N2 C23 C31 178.26(17)
C19 C20 C21 C22 1.7(3)
C19 C20 C21 C25 -177.76(17)
C20 C21 C22 C23 -0.6(3)
C20 C21 C25 C26 48.4(3)
C20 C21 C25 C30 -134.7(2)
C21 C22 C23 N2 -0.6(3)
C21 C22 C23 C31 -178.20(18)
C21 C25 C26 C27 177.9(2)
C21 C25 C30 C29 -178.2(2)
C22 C21 C25 C26 -131.1(2)
C22 C21 C25 C30 45.8(3)
C22 C23 C31 C32 -15.7(3)
C22 C23 C31 C36 165.5(2)
C23 N2 C19 N1 -175.36(16)
C23 N2 C19 C20 0.8(3)
C23 C31 C32 C33 -179.7(2)
C23 C31 C36 C35 179.2(2)
C24 C20 C21 C22 -176.0(2)
C24 C20 C21 C25 4.5(3)
C25 C21 C22 C23 178.93(17)
C25 C26 C27 C28 -0.4(4)
C26 C25 C30 C29 -1.1(3)
C26 C27 C28 C29 -0.1(4)
C27 C28 C29 C30 0.0(4)
C28 C29 C30 C25 0.6(4)
C30 C25 C26 C27 1.0(3)
C31 C32 C33 C34 0.8(4)
C32 C31 C36 C35 0.5(4)
C32 C33 C34 C35 -0.1(4)
C33 C34 C35 C36 -0.4(4)
C34 C35 C36 C31 0.2(4)
C36 C31 C32 C33 -0.9(4)
